data_9000264
loop_
_publ_author_name
'Konnert, J. A.'
'Clark, J. R.'
'Christ, C. L.'

_publ_section_title
;
 Gowerite, CaB5O8(OH).B(OH)3.3H2O: Crystal structure and comparison with
 related borates
;
_journal_name_full 'American Mineralogist'
_journal_page_first 381
_journal_page_last 396
_journal_volume 57
_journal_year 1972
_chemical_formula_sum 'B6 Ca H10 O15'
_chemical_name_mineral Gowerite
_space_group_IT_number 14
_symmetry_space_group_name_Hall '-P 2yab'
_symmetry_space_group_name_H-M 'P 1 21/a 1'
_cell_angle_alpha 90
_cell_angle_beta 121.62
_cell_angle_gamma 90
_cell_formula_units_Z 4
_cell_length_a 12.882
_cell_length_b 16.360
_cell_length_c 6.558
_cell_volume 1176.915
_database_code_amcsd 0000273
_exptl_crystal_density_diffrn 2.004
_cod_original_formula_sum 'Ca B6 O15 H10'
_cod_database_code 9000264

loop_
_space_group_symop_operation_xyz
x,y,z
1/2+x,1/2-y,z
1/2-x,1/2+y,-z
-x,-y,-z

loop_
_atom_site_label
_atom_site_fract_x
_atom_site_fract_y
_atom_site_fract_z
_atom_site_U_iso_or_equiv
_atom_site_type_symbol
_atom_site_attached_hydrogens
Ca 0.19080 0.25210 0.08790 0.01849 Ca 0
B1 0.63100 0.23900 0.57700 0.02280 B 0
B2 0.44000 0.30900 0.49200 0.02533 B 0
B3 0.47700 0.27400 0.17200 0.02406 B 0
B4 0.34500 0.31300 0.73100 0.02533 B 0
B5 0.41800 0.43900 0.64700 0.02533 B 0
B6 0.23200 0.07100 0.06100 0.04053 B 0
O1 0.23800 0.29300 0.74100 0.03040 O 0
O2 0.55400 0.26200 0.65000 0.02786 O 0
O3 0.59500 0.25100 0.34100 0.03166 O 0
O4 0.40000 0.29500 0.24000 0.03166 O 0
O5 0.46800 0.39700 0.54800 0.03166 O 0
O6 0.34200 0.28200 0.52300 0.02660 O 0
O7 0.45500 0.27900 -0.05100 0.03166 O 0
O8 0.35600 0.40300 0.74200 0.03293 O 0
O-H9 0.42900 0.52400 0.66500 0.04559 O 1
O-H10 0.18300 0.10900 0.17100 0.04433 O 1
O-H11 0.28800 0.12700 -0.01500 0.05066 O 1
O-H12 0.22900 -0.01000 0.02100 0.05319 O 1
Wat1 0.13100 0.39000 0.06200 0.05066 O 2
Wat2 0.08700 0.45300 0.41800 0.11145 O 2
Wat3 0.38400 0.10900 0.71100 0.06713 O 2

loop_
_cod_changelog_entry_id
_cod_changelog_entry_author
_cod_changelog_entry_date
_cod_changelog_entry_text
1
;cod-tools version 3.8.0
Id: cif_guess_AMCSD_atom_types 9574 2023-05-10 09:00:05Z saulius
;
2023-05-10T18:46:04+03:00
;Derived atom types and hydrogen counts
from atom names that follow the AMCSD naming convention
(Wat == water, O-H == hydroxyl).
;

loop_
_cod_related_entry_id
_cod_related_entry_database
_cod_related_entry_code
1 AMCSD 0000273
